data_4082156
loop_
_publ_author_name
'Mirzadeh, Nedaossadat'
'Priv\'er, Steven H.'
'Bennett, Martin A.'
'Wagler, J\"org'
'Bhargava, Suresh K.'

_publ_section_title
;
 Divalent Platinum Complexes of the Carbanion 2-C6F4AsPh2: Monodentate or
 Bidentate Coordination?
;
_journal_issue 24
_journal_name_full Organometallics
_journal_page_first 7451
_journal_paper_doi 10.1021/om400961z
_journal_volume 32
_journal_year 2013
_chemical_formula_moiety 'C26 H22 As F4 Pt , C F3 O3 S'
_chemical_formula_sum 'C27 H22 As F7 O3 Pt S'
_chemical_formula_weight 829.51
_chemical_name_systematic
;
 ?
;
_space_group_crystal_system orthorhombic
_space_group_IT_number 19
_space_group_name_Hall 'P 2ac 2ab'
_space_group_name_H-M_alt 'P 21 21 21'
_symmetry_space_group_name_Hall 'P 2ac 2ab'
_symmetry_space_group_name_H-M 'P 21 21 21'
_atom_sites_solution_hydrogens geom
_audit_creation_method SHELXL-2013
_cell_angle_alpha 90
_cell_angle_beta 90
_cell_angle_gamma 90
_cell_formula_units_Z 4
_cell_length_a 11.0755(12)
_cell_length_b 11.5237(11)
_cell_length_c 20.814(2)
_cell_measurement_reflns_used 9903
_cell_measurement_temperature 150(2)
_cell_measurement_theta_max 32.61
_cell_measurement_theta_min 2.55
_cell_volume 2656.5(5)
_computing_cell_refinement 'Bruker SAINT'
_computing_data_collection 'Bruker APEX2'
_computing_data_reduction 'Bruker SAINT'
_computing_molecular_graphics 'Bruker SHELXTL'
_computing_publication_material 'Bruker SHELXTL'
_computing_structure_refinement 'SHELXL-97 (Sheldrick, 2008)'
_computing_structure_solution 'SHELXS-97 (Sheldrick, 2008)'
_diffrn_ambient_temperature 150(2)
_diffrn_measured_fraction_theta_full 1.000
_diffrn_measured_fraction_theta_max 1.000
_diffrn_measurement_device_type 'Bruker APEX-II CCD'
_diffrn_measurement_method 'phi and omega scans'
_diffrn_radiation_monochromator graphite
_diffrn_radiation_source 'sealed tube'
_diffrn_radiation_type MoK\a
_diffrn_radiation_wavelength 0.71073
_diffrn_reflns_av_R_equivalents 0.0431
_diffrn_reflns_av_unetI/netI 0.0497
_diffrn_reflns_Laue_measured_fraction_full 1.000
_diffrn_reflns_Laue_measured_fraction_max 1.000
_diffrn_reflns_limit_h_max 16
_diffrn_reflns_limit_h_min -16
_diffrn_reflns_limit_k_max 17
_diffrn_reflns_limit_k_min -17
_diffrn_reflns_limit_l_max 31
_diffrn_reflns_limit_l_min -30
_diffrn_reflns_number 36859
_diffrn_reflns_point_group_measured_fraction_full 0.999
_diffrn_reflns_point_group_measured_fraction_max 0.999
_diffrn_reflns_theta_full 25.242
_diffrn_reflns_theta_max 31.999
_diffrn_reflns_theta_min 1.957
_exptl_absorpt_coefficient_mu 6.675
_exptl_absorpt_correction_T_max 0.582
_exptl_absorpt_correction_T_min 0.462
_exptl_absorpt_correction_type multi-scan
_exptl_absorpt_process_details SADABS
_exptl_crystal_colour colourless
_exptl_crystal_density_diffrn 2.074
_exptl_crystal_description block
_exptl_crystal_F_000 1592
_exptl_crystal_size_max 0.210
_exptl_crystal_size_mid 0.136
_exptl_crystal_size_min 0.081
_refine_diff_density_max 1.460
_refine_diff_density_min -1.605
_refine_diff_density_rms 0.116
_refine_ls_abs_structure_details
;
 Flack x determined using 3640 quotients [(I+)-(I-)]/[(I+)+(I-)]
 (Parsons and Flack (2004), Acta Cryst. A60, s61).
;
_refine_ls_abs_structure_Flack -0.003(3)
_refine_ls_extinction_method none
_refine_ls_goodness_of_fit_ref 0.968
_refine_ls_hydrogen_treatment constr
_refine_ls_matrix_type full
_refine_ls_number_parameters 395
_refine_ls_number_reflns 9224
_refine_ls_number_restraints 61
_refine_ls_restrained_S_all 0.965
_refine_ls_R_factor_all 0.0289
_refine_ls_R_factor_gt 0.0247
_refine_ls_shift/su_max 0.002
_refine_ls_shift/su_mean 0.000
_refine_ls_structure_factor_coef Fsqd
_refine_ls_weighting_details 'w=1/[\s^2^(Fo^2^)] where P=(Fo^2^+2Fc^2^)/3'
_refine_ls_weighting_scheme calc
_refine_ls_wR_factor_gt 0.0486
_refine_ls_wR_factor_ref 0.0496
_reflns_Friedel_coverage 0.801
_reflns_Friedel_fraction_full 0.998
_reflns_Friedel_fraction_max 0.999
_reflns_number_gt 8607
_reflns_number_total 9224
_reflns_threshold_expression 'I > 2\s(I)'
_cod_data_source_file om400961z_si_001.cif
_cod_data_source_block compound16
_cod_original_cell_volume 2656.6(5)
_cod_database_code 4082156
_shelx_space_group_comment
;
The symmetry employed for this shelxl refinement is uniquely defined
by the following loop, which should always be used as a source of
symmetry information in preference to the above space-group names.
They are only intended as comments.
;
_shelx_estimated_absorpt_t_min 0.335
_shelx_estimated_absorpt_t_max 0.614
_shelxl_version_number 2013-4

loop_
_space_group_symop_operation_xyz
'x, y, z'
'-x+1/2, -y, z+1/2'
'-x, y+1/2, -z+1/2'
'x+1/2, -y+1/2, -z'

loop_
_atom_site_label
_atom_site_type_symbol
_atom_site_fract_x
_atom_site_fract_y
_atom_site_fract_z
_atom_site_U_iso_or_equiv
_atom_site_adp_type
_atom_site_occupancy
_atom_site_site_symmetry_order
_atom_site_calc_flag
_atom_site_refinement_flags_posn
_atom_site_refinement_flags_adp
_atom_site_refinement_flags_occupancy
_atom_site_disorder_assembly
_atom_site_disorder_group
S1 S 0.2938(4) 0.7951(5) 0.12768(16) 0.0261(4) Uani 0.679(16) 1 d D . P A 1
O1 O 0.3828(3) 0.8434(3) 0.16972(16) 0.0383(9) Uani 0.679(16) 1 d D . P A 1
O2 O 0.3270(10) 0.6879(7) 0.0979(5) 0.069(3) Uani 0.679(16) 1 d D . P A 1
O3 O 0.2351(7) 0.8768(8) 0.0864(4) 0.050(2) Uani 0.679(16) 1 d D . P A 1
C27 C 0.1749(6) 0.7549(6) 0.1835(3) 0.033(2) Uani 0.679(16) 1 d D . P A 1
F5 F 0.0884(8) 0.6965(8) 0.1535(4) 0.0470(13) Uani 0.679(16) 1 d D . P A 1
F6 F 0.1232(7) 0.8462(8) 0.2109(4) 0.058(2) Uani 0.679(16) 1 d D . P A 1
F7 F 0.2153(8) 0.6875(8) 0.2305(4) 0.079(4) Uani 0.679(16) 1 d D . P A 1
S1A S 0.2886(8) 0.8007(10) 0.1291(3) 0.0261(4) Uani 0.321(16) 1 d D . P A 2
O1A O 0.3828(3) 0.8434(3) 0.16972(16) 0.0383(9) Uani 0.321(16) 1 d D . P A 2
O2A O 0.325(2) 0.7138(15) 0.0840(8) 0.069(3) Uani 0.321(16) 1 d D . P A 2
O3A O 0.2089(11) 0.8874(18) 0.1041(7) 0.050(2) Uani 0.321(16) 1 d D . P A 2
C27A C 0.1866(11) 0.7188(10) 0.1801(4) 0.033(2) Uani 0.321(16) 1 d D . P A 2
F5A F 0.0903(16) 0.6744(16) 0.1513(8) 0.0470(13) Uani 0.321(16) 1 d D . P A 2
F6A F 0.1468(12) 0.7851(14) 0.2278(6) 0.049(5) Uani 0.321(16) 1 d D . P A 2
F7A F 0.2461(13) 0.6311(12) 0.2066(8) 0.060(5) Uani 0.321(16) 1 d D . P A 2
Pt1 Pt 0.07637(2) 0.02919(2) 0.90839(2) 0.01398(4) Uani 1 1 d . . . . .
As1 As -0.02932(4) 0.20800(4) 0.93059(2) 0.01584(8) Uani 1 1 d . . . . .
F1 F -0.1811(3) 0.2482(2) 1.07332(15) 0.0347(7) Uani 1 1 d . . . . .
F2 F -0.2071(3) 0.0716(3) 1.16049(14) 0.0400(8) Uani 1 1 d . . . . .
F3 F -0.1222(3) -0.1399(3) 1.13331(14) 0.0377(8) Uani 1 1 d . . . . .
F4 F 0.0008(3) -0.1833(2) 1.02513(13) 0.0244(6) Uani 1 1 d . . . . .
C1 C -0.0173(4) 0.0139(3) 0.99193(18) 0.0161(8) Uani 1 1 d . . . . .
C2 C -0.0692(4) 0.1219(3) 1.00603(18) 0.0166(7) Uani 1 1 d . . . . .
C3 C -0.1334(4) 0.1433(4) 1.0611(2) 0.0218(9) Uani 1 1 d . . . . .
C4 C -0.1478(5) 0.0546(4) 1.1049(2) 0.0262(10) Uani 1 1 d . . . . .
C5 C -0.1019(4) -0.0544(4) 1.0915(2) 0.0244(9) Uani 1 1 d . . . . .
C6 C -0.0378(4) -0.0744(4) 1.0354(2) 0.0192(8) Uani 1 1 d . . . . .
C7 C 0.0374(4) 0.3552(3) 0.9549(2) 0.0171(8) Uani 1 1 d . . . . .
C8 C 0.0391(4) 0.4443(3) 0.9107(2) 0.0239(9) Uani 1 1 d . . . . .
H8 H 0.0087 0.4326 0.8685 0.029 Uiso 1 1 calc R U . . .
C9 C 0.0861(5) 0.5519(4) 0.9286(2) 0.0291(10) Uani 1 1 d . . . . .
H9 H 0.0865 0.6142 0.8988 0.035 Uiso 1 1 calc R U . . .
C10 C 0.1322(5) 0.5681(4) 0.9897(2) 0.0256(10) Uani 1 1 d . . . . .
H10 H 0.1653 0.6411 1.0014 0.031 Uiso 1 1 calc R U . . .
C11 C 0.1303(4) 0.4794(4) 1.0334(2) 0.0250(9) Uani 1 1 d . . . . .
H11 H 0.1613 0.4913 1.0755 0.030 Uiso 1 1 calc R U . . .
C12 C 0.0831(5) 0.3716(4) 1.0164(2) 0.0215(8) Uani 1 1 d . . . . .
H12 H 0.0821 0.3098 1.0466 0.026 Uiso 1 1 calc R U . . .
C13 C -0.1728(4) 0.2387(4) 0.8816(2) 0.0192(8) Uani 1 1 d . . . . .
C14 C -0.2131(5) 0.1542(5) 0.8394(2) 0.0292(10) Uani 1 1 d . . . . .
H14 H -0.1691 0.0840 0.8343 0.035 Uiso 1 1 calc R U . . .
C15 C -0.3181(6) 0.1729(6) 0.8045(3) 0.0399(14) Uani 1 1 d . . . . .
H15 H -0.3463 0.1150 0.7757 0.048 Uiso 1 1 calc R U . . .
C16 C -0.3816(5) 0.2742(6) 0.8113(3) 0.0435(15) Uani 1 1 d . . . . .
H16 H -0.4536 0.2859 0.7873 0.052 Uiso 1 1 calc R U . . .
C17 C -0.3414(5) 0.3593(5) 0.8527(3) 0.0353(13) Uani 1 1 d . . . . .
H17 H -0.3853 0.4298 0.8566 0.042 Uiso 1 1 calc R U . . .
C18 C -0.2377(4) 0.3428(4) 0.8886(2) 0.0263(10) Uani 1 1 d . . . . .
H18 H -0.2108 0.4009 0.9177 0.032 Uiso 1 1 calc R U . . .
C19 C 0.1197(4) -0.1561(4) 0.8892(2) 0.0206(9) Uani 1 1 d . . . . .
H19 H 0.0436 -0.1740 0.9077 0.025 Uiso 1 1 calc R U . . .
C20 C 0.1340(5) -0.1783(4) 0.8184(2) 0.0258(10) Uani 1 1 d . . . . .
H20A H 0.0895 -0.2499 0.8071 0.031 Uiso 1 1 calc R U . . .
H20B H 0.2205 -0.1918 0.8090 0.031 Uiso 1 1 calc R U . . .
C21 C 0.0888(5) -0.0794(4) 0.7762(2) 0.0278(10) Uani 1 1 d . . . . .
H21A H 0.1255 -0.0870 0.7331 0.033 Uiso 1 1 calc R U . . .
H21B H 0.0002 -0.0871 0.7712 0.033 Uiso 1 1 calc R U . . .
C22 C 0.1166(4) 0.0405(4) 0.80226(19) 0.0218(9) Uani 1 1 d . . . . .
H22 H 0.0569 0.0985 0.7959 0.026 Uiso 1 1 calc R U . . .
C23 C 0.2189(5) 0.0735(4) 0.8339(2) 0.0234(9) Uani 1 1 d . . . . .
H23 H 0.2209 0.1503 0.8504 0.028 Uiso 1 1 calc R U . . .
C24 C 0.3302(5) -0.0013(4) 0.8451(2) 0.0295(11) Uani 1 1 d . . . . .
H24A H 0.4028 0.0487 0.8433 0.035 Uiso 1 1 calc R U . . .
H24B H 0.3365 -0.0588 0.8100 0.035 Uiso 1 1 calc R U . . .
C25 C 0.3287(4) -0.0656(4) 0.9095(3) 0.0256(9) Uani 1 1 d . . . . .
H25A H 0.3861 -0.1313 0.9071 0.031 Uiso 1 1 calc R U . . .
H25B H 0.3581 -0.0123 0.9434 0.031 Uiso 1 1 calc R U . . .
C26 C 0.2066(4) -0.1121(3) 0.9296(2) 0.0212(9) Uani 1 1 d . . . . .
H26 H 0.1883 -0.1109 0.9742 0.025 Uiso 1 1 calc R U . . .

loop_
_atom_site_aniso_label
_atom_site_aniso_U_11
_atom_site_aniso_U_22
_atom_site_aniso_U_33
_atom_site_aniso_U_23
_atom_site_aniso_U_13
_atom_site_aniso_U_12
S1 0.0199(7) 0.0399(8) 0.0186(5) -0.0058(5) 0.0005(5) -0.0058(6)
O1 0.025(2) 0.063(3) 0.0277(18) -0.0095(18) -0.0026(15) -0.0151(18)
O2 0.034(3) 0.083(5) 0.089(6) -0.059(5) 0.007(4) -0.003(3)
O3 0.038(4) 0.069(3) 0.043(4) 0.029(4) -0.003(4) -0.013(3)
C27 0.036(4) 0.034(5) 0.028(3) 0.006(3) -0.002(3) -0.014(4)
F5 0.037(2) 0.052(4) 0.051(2) -0.003(2) -0.0012(18) -0.026(2)
F6 0.045(4) 0.074(6) 0.055(5) -0.027(4) 0.021(3) -0.010(4)
F7 0.085(7) 0.093(8) 0.059(5) 0.051(5) -0.020(5) -0.030(6)
S1A 0.0199(7) 0.0399(8) 0.0186(5) -0.0058(5) 0.0005(5) -0.0058(6)
O1A 0.025(2) 0.063(3) 0.0277(18) -0.0095(18) -0.0026(15) -0.0151(18)
O2A 0.034(3) 0.083(5) 0.089(6) -0.059(5) 0.007(4) -0.003(3)
O3A 0.038(4) 0.069(3) 0.043(4) 0.029(4) -0.003(4) -0.013(3)
C27A 0.036(4) 0.034(5) 0.028(3) 0.006(3) -0.002(3) -0.014(4)
F5A 0.037(2) 0.052(4) 0.051(2) -0.003(2) -0.0012(18) -0.026(2)
F6A 0.038(8) 0.081(12) 0.027(7) -0.027(8) 0.019(6) -0.027(8)
F7A 0.074(11) 0.046(8) 0.060(10) 0.024(7) 0.005(8) 0.006(7)
Pt1 0.01605(6) 0.01377(6) 0.01211(6) -0.00023(6) 0.00193(6) -0.00056(6)
As1 0.0166(2) 0.01494(18) 0.01597(18) -0.00066(15) -0.00103(15) 0.00083(15)
F1 0.0356(18) 0.0306(15) 0.0378(17) -0.0143(13) 0.0119(13) 0.0050(13)
F2 0.045(2) 0.0532(19) 0.0217(14) -0.0081(13) 0.0199(13) -0.0042(15)
F3 0.050(2) 0.0393(17) 0.0241(15) 0.0112(13) 0.0143(14) -0.0046(15)
F4 0.0287(16) 0.0165(12) 0.0280(14) 0.0062(10) 0.0051(12) 0.0025(10)
C1 0.015(2) 0.0200(19) 0.0128(16) 0.0010(15) 0.0027(14) 0.0002(15)
C2 0.018(2) 0.0170(17) 0.0154(17) -0.0018(13) 0.0003(16) -0.0017(16)
C3 0.019(2) 0.025(2) 0.021(2) -0.0079(17) 0.0054(17) 0.0001(17)
C4 0.025(2) 0.038(3) 0.015(2) -0.0057(17) 0.0096(16) -0.0061(18)
C5 0.026(2) 0.030(2) 0.0174(17) 0.0047(18) 0.0048(18) -0.0051(16)
C6 0.021(2) 0.0213(19) 0.0158(18) 0.0016(16) 0.0033(15) -0.0001(16)
C7 0.0141(19) 0.0149(17) 0.0222(19) -0.0040(15) -0.0034(15) 0.0038(14)
C8 0.026(2) 0.0206(19) 0.025(2) 0.0026(18) -0.0107(19) -0.0013(15)
C9 0.032(3) 0.020(2) 0.035(2) 0.0049(17) -0.013(2) -0.0040(19)
C10 0.023(3) 0.0170(19) 0.037(3) -0.0065(18) -0.008(2) 0.0013(17)
C11 0.023(2) 0.026(2) 0.026(2) -0.008(2) -0.0069(17) 0.0024(19)
C12 0.021(2) 0.0209(18) 0.0222(19) 0.0031(15) -0.0052(19) 0.0017(19)
C13 0.012(2) 0.023(2) 0.023(2) 0.0047(17) -0.0020(16) -0.0008(16)
C14 0.025(3) 0.040(3) 0.022(2) 0.000(2) -0.0016(19) -0.006(2)
C15 0.034(3) 0.059(4) 0.027(3) 0.005(3) -0.008(2) -0.022(3)
C16 0.021(3) 0.074(4) 0.035(3) 0.024(3) -0.011(2) -0.011(3)
C17 0.018(3) 0.049(3) 0.038(3) 0.021(3) -0.001(2) 0.004(2)
C18 0.015(2) 0.029(2) 0.035(2) 0.007(2) -0.0008(18) 0.0021(18)
C19 0.022(2) 0.0172(18) 0.023(2) -0.0005(16) 0.0079(16) 0.0010(16)
C20 0.031(3) 0.024(2) 0.022(2) -0.0093(18) 0.0063(19) -0.0024(19)
C21 0.032(3) 0.036(2) 0.0161(18) -0.0061(18) 0.0008(19) -0.003(2)
C22 0.026(2) 0.028(2) 0.0109(16) -0.0013(17) 0.0034(15) -0.0019(18)
C23 0.027(3) 0.026(2) 0.0164(19) -0.0010(17) 0.0070(17) -0.0066(19)
C24 0.021(2) 0.039(3) 0.028(2) -0.0038(19) 0.0088(19) -0.0070(19)
C25 0.018(2) 0.031(2) 0.028(2) -0.004(2) 0.000(2) 0.0022(16)
C26 0.022(2) 0.0185(19) 0.023(2) 0.0007(16) 0.0017(17) 0.0055(16)

loop_
_atom_type_symbol
_atom_type_description
_atom_type_scat_dispersion_real
_atom_type_scat_dispersion_imag
_atom_type_scat_source
C C 0.0033 0.0016 'International Tables Vol C Tables 4.2.6.8 and 6.1.1.4'
H H 0.0000 0.0000 'International Tables Vol C Tables 4.2.6.8 and 6.1.1.4'
O O 0.0106 0.0060 'International Tables Vol C Tables 4.2.6.8 and 6.1.1.4'
F F 0.0171 0.0103 'International Tables Vol C Tables 4.2.6.8 and 6.1.1.4'
S S 0.1246 0.1234 'International Tables Vol C Tables 4.2.6.8 and 6.1.1.4'
As As 0.0499 2.0058 'International Tables Vol C Tables 4.2.6.8 and 6.1.1.4'
Pt Pt -1.7033 8.3905 'International Tables Vol C Tables 4.2.6.8 and 6.1.1.4'

loop_
_geom_angle_atom_site_label_1
_geom_angle_atom_site_label_2
_geom_angle_atom_site_label_3
_geom_angle
O2 S1 O1 115.11(13)
O2 S1 O3 115.09(13)
O1 S1 O3 115.11(13)
O2 S1 C27 104.1(5)
O1 S1 C27 102.0(3)
O3 S1 C27 102.9(4)
F7 C27 F5 107.0(3)
F7 C27 F6 107.0(3)
F5 C27 F6 107.0(3)
F7 C27 S1 112.1(5)
F5 C27 S1 110.6(6)
F6 C27 S1 112.7(5)
O2A S1A O3A 115.12(15)
O2A S1A C27A 101.2(12)
O3A S1A C27A 101.1(10)
F7A C27A F6A 107.1(3)
F7A C27A F5A 107.1(3)
F6A C27A F5A 107.0(3)
F7A C27A S1A 109.3(10)
F6A C27A S1A 110.2(9)
F5A C27A S1A 115.8(11)
C1 Pt1 C26 95.63(17)
C1 Pt1 C19 100.42(16)
C26 Pt1 C19 36.03(17)
C1 Pt1 C22 160.58(17)
C26 Pt1 C22 96.22(17)
C19 Pt1 C22 80.61(17)
C1 Pt1 C23 163.43(17)
C26 Pt1 C23 81.32(18)
C19 Pt1 C23 86.74(17)
C22 Pt1 C23 35.06(17)
C1 Pt1 As1 70.29(12)
C26 Pt1 As1 154.58(12)
C19 Pt1 As1 163.35(12)
C22 Pt1 As1 103.52(12)
C23 Pt1 As1 106.01(13)
C2 As1 C7 109.38(17)
C2 As1 C13 110.0(2)
C7 As1 C13 107.20(18)
C2 As1 Pt1 79.98(12)
C7 As1 Pt1 128.20(13)
C13 As1 Pt1 117.17(14)
C6 C1 C2 116.7(4)
C6 C1 Pt1 135.1(3)
C2 C1 Pt1 108.2(3)
C3 C2 C1 123.2(4)
C3 C2 As1 135.6(3)
C1 C2 As1 101.2(3)
F1 C3 C2 121.5(4)
F1 C3 C4 119.8(4)
C2 C3 C4 118.6(4)
F2 C4 C3 121.1(4)
F2 C4 C5 119.0(4)
C3 C4 C5 119.9(4)
F3 C5 C4 118.6(4)
F3 C5 C6 120.8(4)
C4 C5 C6 120.6(4)
F4 C6 C1 122.2(4)
F4 C6 C5 116.9(4)
C1 C6 C5 120.9(4)
C8 C7 C12 120.6(4)
C8 C7 As1 119.2(3)
C12 C7 As1 120.2(3)
C7 C8 C9 119.2(4)
C7 C8 H8 120.4
C9 C8 H8 120.4
C10 C9 C8 120.2(4)
C10 C9 H9 119.9
C8 C9 H9 119.9
C11 C10 C9 120.3(4)
C11 C10 H10 119.8
C9 C10 H10 119.8
C10 C11 C12 120.2(4)
C10 C11 H11 119.9
C12 C11 H11 119.9
C7 C12 C11 119.5(4)
C7 C12 H12 120.3
C11 C12 H12 120.3
C14 C13 C18 120.1(5)
C14 C13 As1 118.2(4)
C18 C13 As1 121.6(3)
C13 C14 C15 119.4(5)
C13 C14 H14 120.3
C15 C14 H14 120.3
C16 C15 C14 120.6(5)
C16 C15 H15 119.7
C14 C15 H15 119.7
C15 C16 C17 120.3(5)
C15 C16 H16 119.8
C17 C16 H16 119.8
C16 C17 C18 120.5(6)
C16 C17 H17 119.8
C18 C17 H17 119.8
C17 C18 C13 119.0(5)
C17 C18 H18 120.5
C13 C18 H18 120.5
C26 C19 C20 126.0(4)
C26 C19 Pt1 71.8(2)
C20 C19 Pt1 111.2(3)
C26 C19 H19 117.0
C20 C19 H19 117.0
Pt1 C19 H19 86.8
C19 C20 C21 113.7(4)
C19 C20 H20A 108.8
C21 C20 H20A 108.8
C19 C20 H20B 108.8
C21 C20 H20B 108.8
H20A C20 H20B 107.7
C22 C21 C20 114.1(4)
C22 C21 H21A 108.7
C20 C21 H21A 108.7
C22 C21 H21B 108.7
C20 C21 H21B 108.7
H21A C21 H21B 107.6
C23 C22 C21 126.6(5)
C23 C22 Pt1 73.0(2)
C21 C22 Pt1 104.9(3)
C23 C22 H22 116.7
C21 C22 H22 116.7
Pt1 C22 H22 92.2
C22 C23 C24 126.1(4)
C22 C23 Pt1 71.9(3)
C24 C23 Pt1 109.3(3)
C22 C23 H23 117.0
C24 C23 H23 117.0
Pt1 C23 H23 88.7
C23 C24 C25 113.6(4)
C23 C24 H24A 108.8
C25 C24 H24A 108.8
C23 C24 H24B 108.8
C25 C24 H24B 108.8
H24A C24 H24B 107.7
C26 C25 C24 114.9(4)
C26 C25 H25A 108.5
C24 C25 H25A 108.5
C26 C25 H25B 108.5
C24 C25 H25B 108.5
H25A C25 H25B 107.5
C19 C26 C25 126.0(4)
C19 C26 Pt1 72.2(3)
C25 C26 Pt1 105.4(3)
C19 C26 H26 117.0
C25 C26 H26 117.0
Pt1 C26 H26 92.5

loop_
_geom_bond_atom_site_label_1
_geom_bond_atom_site_label_2
_geom_bond_distance
S1 O2 1.430(3)
S1 O1 1.431(3)
S1 O3 1.431(3)
S1 C27 1.816(6)
C27 F7 1.327(3)
C27 F5 1.327(3)
C27 F6 1.327(3)
S1A O2A 1.430(3)
S1A O3A 1.431(3)
S1A C27A 1.815(6)
C27A F7A 1.327(3)
C27A F6A 1.327(3)
C27A F5A 1.327(3)
Pt1 C1 2.032(4)
Pt1 C26 2.220(4)
Pt1 C19 2.224(4)
Pt1 C22 2.258(4)
Pt1 C23 2.271(4)
Pt1 As1 2.4145(5)
As1 C2 1.909(4)
As1 C7 1.919(4)
As1 C13 1.922(5)
F1 C3 1.344(5)
F2 C4 1.346(5)
F3 C5 1.334(5)
F4 C6 1.342(5)
C1 C6 1.381(6)
C1 C2 1.402(6)
C2 C3 1.372(6)
C3 C4 1.378(6)
C4 C5 1.383(6)
C5 C6 1.387(6)
C7 C8 1.379(6)
C7 C12 1.389(6)
C8 C9 1.395(6)
C8 H8 0.9500
C9 C10 1.383(7)
C9 H9 0.9500
C10 C11 1.368(7)
C10 H10 0.9500
C11 C12 1.394(6)
C11 H11 0.9500
C12 H12 0.9500
C13 C14 1.385(7)
C13 C18 1.405(6)
C14 C15 1.388(8)
C14 H14 0.9500
C15 C16 1.369(9)
C15 H15 0.9500
C16 C17 1.380(9)
C16 H16 0.9500
C17 C18 1.384(7)
C17 H17 0.9500
C18 H18 0.9500
C19 C26 1.375(7)
C19 C20 1.504(6)
C19 H19 0.9500
C20 C21 1.523(7)
C20 H20A 0.9900
C20 H20B 0.9900
C21 C22 1.516(6)
C21 H21A 0.9900
C21 H21B 0.9900
C22 C23 1.364(7)
C22 H22 0.9500
C23 C24 1.522(7)
C23 H23 0.9500
C24 C25 1.533(7)
C24 H24A 0.9900
C24 H24B 0.9900
C25 C26 1.514(6)
C25 H25A 0.9900
C25 H25B 0.9900
C26 H26 0.9500

loop_
_geom_torsion_atom_site_label_1
_geom_torsion_atom_site_label_2
_geom_torsion_atom_site_label_3
_geom_torsion_atom_site_label_4
_geom_torsion
O2 S1 C27 F7 66.1(4)
O1 S1 C27 F7 -53.9(5)
O3 S1 C27 F7 -173.5(4)
O2 S1 C27 F5 -53.3(4)
O1 S1 C27 F5 -173.4(4)
O3 S1 C27 F5 67.1(4)
O2 S1 C27 F6 -173.1(4)
O1 S1 C27 F6 66.9(5)
O3 S1 C27 F6 -52.7(4)
O2A S1A C27A F7A 59.8(8)
O3A S1A C27A F7A 178.5(8)
O2A S1A C27A F6A 177.2(8)
O3A S1A C27A F6A -64.1(9)
O2A S1A C27A F5A -61.1(7)
O3A S1A C27A F5A 57.5(7)
C6 C1 C2 C3 2.8(7)
Pt1 C1 C2 C3 -176.4(4)
C6 C1 C2 As1 -174.9(3)
Pt1 C1 C2 As1 5.9(3)
C1 C2 C3 F1 179.4(4)
As1 C2 C3 F1 -3.8(8)
C1 C2 C3 C4 -0.1(7)
As1 C2 C3 C4 176.7(4)
F1 C3 C4 F2 -1.3(7)
C2 C3 C4 F2 178.2(5)
F1 C3 C4 C5 178.0(4)
C2 C3 C4 C5 -2.4(7)
F2 C4 C5 F3 2.5(7)
C3 C4 C5 F3 -176.9(4)
F2 C4 C5 C6 -178.5(4)
C3 C4 C5 C6 2.2(8)
C2 C1 C6 F4 175.8(4)
Pt1 C1 C6 F4 -5.3(7)
C2 C1 C6 C5 -3.0(7)
Pt1 C1 C6 C5 175.9(4)
F3 C5 C6 F4 0.8(7)
C4 C5 C6 F4 -178.2(4)
F3 C5 C6 C1 179.7(4)
C4 C5 C6 C1 0.7(7)
C12 C7 C8 C9 -0.7(7)
As1 C7 C8 C9 179.1(4)
C7 C8 C9 C10 1.1(8)
C8 C9 C10 C11 -1.1(8)
C9 C10 C11 C12 0.7(8)
C8 C7 C12 C11 0.4(7)
As1 C7 C12 C11 -179.5(4)
C10 C11 C12 C7 -0.3(8)
C18 C13 C14 C15 -0.4(7)
As1 C13 C14 C15 178.4(4)
C13 C14 C15 C16 0.4(8)
C14 C15 C16 C17 0.3(9)
C15 C16 C17 C18 -1.0(9)
C16 C17 C18 C13 1.0(8)
C14 C13 C18 C17 -0.3(7)
As1 C13 C18 C17 -179.1(4)
C26 C19 C20 C21 -95.5(6)
Pt1 C19 C20 C21 -13.0(5)
C19 C20 C21 C22 39.1(6)
C20 C21 C22 C23 36.9(7)
C20 C21 C22 Pt1 -42.8(5)
C21 C22 C23 C24 4.9(7)
Pt1 C22 C23 C24 101.1(4)
C21 C22 C23 Pt1 -96.2(4)
C22 C23 C24 C25 -93.3(5)
Pt1 C23 C24 C25 -12.0(5)
C23 C24 C25 C26 38.6(6)
C20 C19 C26 C25 7.0(7)
Pt1 C19 C26 C25 -96.4(4)
C20 C19 C26 Pt1 103.4(4)
C24 C25 C26 C19 35.5(6)
C24 C25 C26 Pt1 -43.4(4)
